data_7229634
loop_
_publ_author_name
'Reig, Marta'
'Puigdollers, Joaquim'
'Velasco, Dolores'

_publ_section_title
;
 Solid-state organization of n-type carbazole-based semiconductors for
 organic thin-film transistors.
;
_journal_issue 2
_journal_name_full 'Physical chemistry chemical physics : PCCP'
_journal_page_first 1142
_journal_page_last 1149
_journal_paper_doi 10.1039/c7cp05135b
_journal_volume 20
_journal_year 2018
_chemical_formula_moiety 'C29 H32 N4'
_chemical_formula_sum 'C29 H32 N4'
_chemical_formula_weight 436.58
_space_group_crystal_system triclinic
_space_group_IT_number 2
_space_group_name_Hall '-P 1'
_space_group_name_H-M_alt 'P -1'
_symmetry_space_group_name_Hall '-P 1'
_symmetry_space_group_name_H-M 'P -1'
_atom_sites_solution_hydrogens geom
_audit_creation_method SHELXL-97
_audit_update_record
;
2017-07-17 deposited with the CCDC.
2017-11-28 downloaded from the CCDC.
;
_cell_angle_alpha 77.669(9)
_cell_angle_beta 84.775(8)
_cell_angle_gamma 73.953(7)
_cell_formula_units_Z 2
_cell_length_a 7.7023(13)
_cell_length_b 8.9110(15)
_cell_length_c 20.022(4)
_cell_measurement_reflns_used 3647
_cell_measurement_temperature 298(2)
_cell_measurement_theta_max 20.28
_cell_measurement_theta_min 2.43
_cell_volume 1289.4(4)
_computing_cell_refinement 'Bruker SAINT'
_computing_data_collection 'Bruker APEX2'
_computing_data_reduction 'Bruker SAINT'
_computing_molecular_graphics 'Bruker SHELXTL'
_computing_publication_material 'Bruker SHELXTL'
_computing_structure_refinement 'SHELXL-2014 (Sheldrick 2014)'
_computing_structure_solution 'SHELXS-97 (Sheldrick 2008)'
_diffrn_ambient_temperature 298(2)
_diffrn_measured_fraction_theta_full 0.997
_diffrn_measured_fraction_theta_max 0.980
_diffrn_measurement_device_type 'D8 Venture'
_diffrn_measurement_method '\f and \w scans'
_diffrn_radiation_type MoK\a
_diffrn_radiation_wavelength 0.71073
_diffrn_reflns_av_R_equivalents 0.0624
_diffrn_reflns_av_unetI/netI 0.0422
_diffrn_reflns_Laue_measured_fraction_full 0.997
_diffrn_reflns_Laue_measured_fraction_max 0.980
_diffrn_reflns_limit_h_max 9
_diffrn_reflns_limit_h_min -9
_diffrn_reflns_limit_k_max 11
_diffrn_reflns_limit_k_min -11
_diffrn_reflns_limit_l_max 25
_diffrn_reflns_limit_l_min -25
_diffrn_reflns_number 27439
_diffrn_reflns_point_group_measured_fraction_full 0.997
_diffrn_reflns_point_group_measured_fraction_max 0.980
_diffrn_reflns_theta_full 25.242
_diffrn_reflns_theta_max 26.748
_diffrn_reflns_theta_min 2.426
_diffrn_source microfocus
_exptl_absorpt_coefficient_mu 0.067
_exptl_absorpt_correction_T_max 0.7454
_exptl_absorpt_correction_T_min 0.6140
_exptl_absorpt_correction_type multi-scan
_exptl_absorpt_process_details sadabs
_exptl_crystal_colour red
_exptl_crystal_density_diffrn 1.124
_exptl_crystal_description prism
_exptl_crystal_F_000 468
_exptl_crystal_size_max 0.260
_exptl_crystal_size_mid 0.120
_exptl_crystal_size_min 0.048
_refine_diff_density_max 0.202
_refine_diff_density_min -0.144
_refine_diff_density_rms 0.029
_refine_ls_extinction_method none
_refine_ls_goodness_of_fit_ref 1.020
_refine_ls_hydrogen_treatment constr
_refine_ls_matrix_type full
_refine_ls_number_parameters 299
_refine_ls_number_reflns 5387
_refine_ls_number_restraints 0
_refine_ls_restrained_S_all 1.020
_refine_ls_R_factor_all 0.1773
_refine_ls_R_factor_gt 0.0644
_refine_ls_shift/su_max 0.000
_refine_ls_shift/su_mean 0.000
_refine_ls_structure_factor_coef Fsqd
_refine_ls_weighting_details
;
 w=1/[\s^2^(Fo^2^)+(0.0608P)^2^+0.2913P]
 where P=(Fo^2^+2Fc^2^)/3
;
_refine_ls_weighting_scheme calc
_refine_ls_wR_factor_gt 0.1438
_refine_ls_wR_factor_ref 0.1812
_reflns_Friedel_coverage 0.000
_reflns_number_gt 2328
_reflns_number_total 5387
_reflns_threshold_expression 'I > 2\s(I)'
_cod_data_source_file c7cp05135b2.cif
_cod_data_source_block 9-dodecyl-3-(122)-tricyanovinyl-9H-carbazole
_cod_depositor_comments 'Adding full bibliography for 7229631--7229634.cif.'
_cod_original_cell_volume 1289.5(4)
_cod_database_code 7229634
_shelx_space_group_comment
;
The symmetry employed for this shelxl refinement is uniquely defined
by the following loop, which should always be used as a source of
symmetry information in preference to the above space-group names.
They are only intended as comments.
;

loop_
_space_group_symop_operation_xyz
'x, y, z'
'-x, -y, -z'

loop_
_atom_site_label
_atom_site_type_symbol
_atom_site_fract_x
_atom_site_fract_y
_atom_site_fract_z
_atom_site_U_iso_or_equiv
_atom_site_adp_type
_atom_site_occupancy
_atom_site_site_symmetry_order
_atom_site_calc_flag
_atom_site_refinement_flags_posn
_atom_site_refinement_flags_adp
N1 N 0.7425(4) 1.1303(3) 0.39469(14) 0.0960(9) Uani 1 1 d . .
N2 N 1.2909(4) 1.0284(4) 0.31635(16) 0.1159(10) Uani 1 1 d . .
N3 N 1.4515(3) 0.6600(3) 0.44369(14) 0.0972(9) Uani 1 1 d . .
N4 N 0.7488(3) 0.4872(3) 0.66799(11) 0.0668(6) Uani 1 1 d . .
C1 C 0.8810(4) 1.0408(4) 0.39964(15) 0.0729(8) Uani 1 1 d . .
C2 C 1.0594(3) 0.9361(3) 0.40473(14) 0.0654(7) Uani 1 1 d . .
C3 C 1.1879(4) 0.9882(4) 0.35532(16) 0.0790(9) Uani 1 1 d . .
C4 C 1.1094(3) 0.8005(3) 0.45252(14) 0.0611(7) Uani 1 1 d . .
C5 C 1.3015(4) 0.7212(4) 0.44824(14) 0.0708(8) Uani 1 1 d . .
C6 C 1.0061(3) 0.7248(3) 0.50692(13) 0.0586(7) Uani 1 1 d . .
C7 C 0.8167(3) 0.7818(3) 0.51540(14) 0.0689(8) Uani 1 1 d . .
H7 H 0.7554 0.8699 0.4844 0.083 Uiso 1 1 calc R U
C8 C 0.7206(3) 0.7117(4) 0.56781(15) 0.0712(8) Uani 1 1 d . .
H8 H 0.5961 0.7514 0.5727 0.085 Uiso 1 1 calc R U
C9 C 0.8135(3) 0.5800(3) 0.61345(14) 0.0610(7) Uani 1 1 d . .
C10 C 1.0015(3) 0.5173(3) 0.60593(13) 0.0579(7) Uani 1 1 d . .
C11 C 1.0964(3) 0.5899(3) 0.55313(13) 0.0602(7) Uani 1 1 d . .
H11 H 1.2208 0.5493 0.5481 0.072 Uiso 1 1 calc R U
C12 C 1.0523(3) 0.3769(3) 0.65956(13) 0.0605(7) Uani 1 1 d . .
C13 C 1.2122(4) 0.2611(3) 0.67688(16) 0.0731(8) Uani 1 1 d . .
H13 H 1.3197 0.2674 0.6527 0.088 Uiso 1 1 calc R U
C14 C 1.2083(4) 0.1371(4) 0.73044(17) 0.0895(10) Uani 1 1 d . .
H14 H 1.3146 0.0585 0.7424 0.107 Uiso 1 1 calc R U
C15 C 1.0490(5) 0.1265(4) 0.76710(17) 0.0910(10) Uani 1 1 d . .
H15 H 1.0508 0.0409 0.8032 0.109 Uiso 1 1 calc R U
C16 C 0.8885(4) 0.2397(4) 0.75128(16) 0.0794(9) Uani 1 1 d . .
H16 H 0.7822 0.2330 0.7763 0.095 Uiso 1 1 calc R U
C17 C 0.8913(4) 0.3636(3) 0.69685(14) 0.0644(7) Uani 1 1 d . .
C18 C 0.5597(3) 0.5131(4) 0.69303(15) 0.0756(8) Uani 1 1 d . .
H18A H 0.5363 0.4108 0.7125 0.091 Uiso 1 1 calc R U
H18B H 0.4812 0.5629 0.6547 0.091 Uiso 1 1 calc R U
C19 C 0.5140(4) 0.6165(4) 0.74642(16) 0.0866(9) Uani 1 1 d . .
H19A H 0.5303 0.7210 0.7262 0.104 Uiso 1 1 calc R U
H19B H 0.5970 0.5700 0.7835 0.104 Uiso 1 1 calc R U
C20 C 0.3202(4) 0.6348(4) 0.77521(17) 0.1013(11) Uani 1 1 d . .
H20A H 0.2869 0.7246 0.7982 0.122 Uiso 1 1 calc R U
H20B H 0.2400 0.6591 0.7375 0.122 Uiso 1 1 calc R U
C21 C 0.2914(4) 0.4912(4) 0.82416(16) 0.0909(10) Uani 1 1 d . .
H21A H 0.3738 0.4655 0.8613 0.109 Uiso 1 1 calc R U
H21B H 0.3222 0.4021 0.8008 0.109 Uiso 1 1 calc R U
C22 C 0.1007(4) 0.5097(4) 0.85415(17) 0.0977(10) Uani 1 1 d . .
H22A H 0.0683 0.6014 0.8760 0.117 Uiso 1 1 calc R U
H22B H 0.0189 0.5315 0.8171 0.117 Uiso 1 1 calc R U
C23 C 0.0727(4) 0.3680(4) 0.90530(17) 0.0971(10) Uani 1 1 d . .
H23A H 0.1069 0.2761 0.8836 0.117 Uiso 1 1 calc R U
H23B H 0.1535 0.3472 0.9426 0.117 Uiso 1 1 calc R U
C24 C -0.1154(4) 0.3840(4) 0.93454(17) 0.1022(11) Uani 1 1 d . .
H24A H -0.1478 0.4745 0.9571 0.123 Uiso 1 1 calc R U
H24B H -0.1961 0.4086 0.8969 0.123 Uiso 1 1 calc R U
C25 C -0.1495(4) 0.2440(4) 0.98403(18) 0.1039(11) Uani 1 1 d . .
H25A H -0.0677 0.2180 1.0214 0.125 Uiso 1 1 calc R U
H25B H -0.1200 0.1538 0.9613 0.125 Uiso 1 1 calc R U
C26 C -0.3377(5) 0.2643(4) 1.01344(19) 0.1086(11) Uani 1 1 d . .
H26A H -0.3649 0.3527 1.0372 0.130 Uiso 1 1 calc R U
H26B H -0.4190 0.2948 0.9757 0.130 Uiso 1 1 calc R U
C27 C -0.3809(5) 0.1262(4) 1.06137(18) 0.1149(12) Uani 1 1 d . .
H27A H -0.3020 0.0967 1.0998 0.138 Uiso 1 1 calc R U
H27B H -0.3524 0.0369 1.0381 0.138 Uiso 1 1 calc R U
C28 C -0.5712(6) 0.1501(5) 1.0887(2) 0.1441(16) Uani 1 1 d . .
H28A H -0.5958 0.2338 1.1150 0.173 Uiso 1 1 calc R U
H28B H -0.6500 0.1889 1.0501 0.173 Uiso 1 1 calc R U
C29 C -0.6211(7) 0.0148(6) 1.1310(2) 0.170(2) Uani 1 1 d . .
H29A H -0.7477 0.0443 1.1430 0.255 Uiso 1 1 calc R U
H29B H -0.5527 -0.0195 1.1718 0.255 Uiso 1 1 calc R U
H29C H -0.5960 -0.0704 1.1062 0.255 Uiso 1 1 calc R U

loop_
_atom_site_aniso_label
_atom_site_aniso_U_11
_atom_site_aniso_U_22
_atom_site_aniso_U_33
_atom_site_aniso_U_23
_atom_site_aniso_U_13
_atom_site_aniso_U_12
N1 0.0807(18) 0.094(2) 0.100(2) -0.0045(16) -0.0037(16) -0.0127(16)
N2 0.126(2) 0.139(3) 0.099(2) -0.0195(19) 0.0308(19) -0.077(2)
N3 0.0567(16) 0.123(2) 0.105(2) -0.0169(17) 0.0185(14) -0.0224(15)
N4 0.0522(13) 0.0818(17) 0.0668(15) -0.0125(13) 0.0075(11) -0.0229(12)
C1 0.076(2) 0.075(2) 0.069(2) -0.0092(16) -0.0010(16) -0.0272(18)
C2 0.0615(17) 0.076(2) 0.0669(19) -0.0208(16) 0.0037(14) -0.0274(15)
C3 0.081(2) 0.093(2) 0.072(2) -0.0192(18) 0.0076(17) -0.0397(18)
C4 0.0514(16) 0.076(2) 0.0645(18) -0.0257(16) 0.0048(13) -0.0236(14)
C5 0.0602(19) 0.084(2) 0.072(2) -0.0177(16) 0.0105(15) -0.0285(16)
C6 0.0475(14) 0.0731(19) 0.0619(17) -0.0223(15) 0.0061(13) -0.0227(13)
C7 0.0561(16) 0.078(2) 0.0693(19) -0.0075(15) 0.0024(14) -0.0188(14)
C8 0.0500(15) 0.086(2) 0.075(2) -0.0125(17) 0.0055(15) -0.0197(15)
C9 0.0554(16) 0.073(2) 0.0604(18) -0.0165(15) 0.0071(14) -0.0271(15)
C10 0.0499(15) 0.0681(18) 0.0638(18) -0.0209(15) 0.0033(13) -0.0247(13)
C11 0.0482(14) 0.0717(19) 0.0690(18) -0.0247(16) 0.0030(14) -0.0230(14)
C12 0.0600(16) 0.0636(18) 0.0640(18) -0.0168(15) -0.0008(14) -0.0234(14)
C13 0.0632(18) 0.073(2) 0.084(2) -0.0144(18) -0.0042(15) -0.0191(16)
C14 0.078(2) 0.084(2) 0.099(3) -0.007(2) -0.0074(19) -0.0158(18)
C15 0.100(2) 0.080(2) 0.087(2) -0.0004(18) -0.001(2) -0.027(2)
C16 0.078(2) 0.083(2) 0.077(2) -0.0123(18) 0.0069(16) -0.0275(18)
C17 0.0652(17) 0.071(2) 0.0621(18) -0.0139(16) 0.0018(14) -0.0260(15)
C18 0.0575(16) 0.094(2) 0.075(2) -0.0132(17) 0.0111(14) -0.0265(15)
C19 0.081(2) 0.087(2) 0.090(2) -0.0198(19) 0.0205(17) -0.0264(17)
C20 0.102(2) 0.084(2) 0.099(3) -0.007(2) 0.035(2) -0.0138(18)
C21 0.088(2) 0.095(2) 0.083(2) -0.0155(19) 0.0170(18) -0.0204(18)
C22 0.094(2) 0.106(3) 0.082(2) -0.011(2) 0.0212(18) -0.0210(19)
C23 0.100(2) 0.100(3) 0.088(2) -0.017(2) 0.0182(19) -0.028(2)
C24 0.101(2) 0.102(3) 0.091(2) -0.008(2) 0.020(2) -0.021(2)
C25 0.103(3) 0.100(3) 0.098(3) -0.006(2) 0.015(2) -0.027(2)
C26 0.108(3) 0.106(3) 0.099(3) -0.007(2) 0.019(2) -0.023(2)
C27 0.129(3) 0.116(3) 0.093(3) -0.003(2) 0.011(2) -0.040(2)
C28 0.130(3) 0.144(4) 0.141(4) 0.002(3) 0.033(3) -0.044(3)
C29 0.182(5) 0.206(5) 0.129(4) 0.006(4) 0.013(3) -0.098(4)

loop_
_atom_type_symbol
_atom_type_description
_atom_type_scat_dispersion_real
_atom_type_scat_dispersion_imag
_atom_type_scat_source
C C 0.0033 0.0016 'International Tables Vol C Tables 4.2.6.8 and 6.1.1.4'
H H 0.0000 0.0000 'International Tables Vol C Tables 4.2.6.8 and 6.1.1.4'
N N 0.0061 0.0033 'International Tables Vol C Tables 4.2.6.8 and 6.1.1.4'

loop_
_geom_angle_atom_site_label_1
_geom_angle_atom_site_label_2
_geom_angle_atom_site_label_3
_geom_angle
C9 N4 C17 109.1(2)
C9 N4 C18 126.1(2)
C17 N4 C18 124.9(2)
N1 C1 C2 176.7(3)
C4 C2 C1 124.6(2)
C4 C2 C3 121.1(3)
C1 C2 C3 114.2(3)
N2 C3 C2 179.4(4)
C2 C4 C6 131.2(2)
C2 C4 C5 113.1(2)
C6 C4 C5 115.7(3)
N3 C5 C4 178.8(3)
C11 C6 C7 118.4(2)
C11 C6 C4 119.1(2)
C7 C6 C4 122.5(3)
C8 C7 C6 122.1(3)
C8 C7 H7 118.9
C6 C7 H7 118.9
C7 C8 C9 118.3(2)
C7 C8 H8 120.8
C9 C8 H8 120.8
N4 C9 C8 129.5(2)
N4 C9 C10 109.2(2)
C8 C9 C10 121.3(2)
C11 C10 C9 119.6(2)
C11 C10 C12 133.5(2)
C9 C10 C12 106.8(2)
C10 C11 C6 120.2(2)
C10 C11 H11 119.9
C6 C11 H11 119.9
C13 C12 C17 119.5(3)
C13 C12 C10 134.5(2)
C17 C12 C10 105.9(2)
C14 C13 C12 118.6(3)
C14 C13 H13 120.7
C12 C13 H13 120.7
C13 C14 C15 121.3(3)
C13 C14 H14 119.4
C15 C14 H14 119.4
C16 C15 C14 121.5(3)
C16 C15 H15 119.3
C14 C15 H15 119.3
C15 C16 C17 117.4(3)
C15 C16 H16 121.3
C17 C16 H16 121.3
C16 C17 N4 129.2(2)
C16 C17 C12 121.7(3)
N4 C17 C12 109.1(2)
N4 C18 C19 112.8(2)
N4 C18 H18A 109.0
C19 C18 H18A 109.0
N4 C18 H18B 109.0
C19 C18 H18B 109.0
H18A C18 H18B 107.8
C18 C19 C20 112.4(3)
C18 C19 H19A 109.1
C20 C19 H19A 109.1
C18 C19 H19B 109.1
C20 C19 H19B 109.1
H19A C19 H19B 107.9
C21 C20 C19 114.2(3)
C21 C20 H20A 108.7
C19 C20 H20A 108.7
C21 C20 H20B 108.7
C19 C20 H20B 108.7
H20A C20 H20B 107.6
C20 C21 C22 114.6(3)
C20 C21 H21A 108.6
C22 C21 H21A 108.6
C20 C21 H21B 108.6
C22 C21 H21B 108.6
H21A C21 H21B 107.6
C23 C22 C21 114.8(3)
C23 C22 H22A 108.6
C21 C22 H22A 108.6
C23 C22 H22B 108.6
C21 C22 H22B 108.6
H22A C22 H22B 107.5
C24 C23 C22 115.3(3)
C24 C23 H23A 108.5
C22 C23 H23A 108.5
C24 C23 H23B 108.5
C22 C23 H23B 108.5
H23A C23 H23B 107.5
C25 C24 C23 116.8(3)
C25 C24 H24A 108.1
C23 C24 H24A 108.1
C25 C24 H24B 108.1
C23 C24 H24B 108.1
H24A C24 H24B 107.3
C24 C25 C26 115.7(3)
C24 C25 H25A 108.4
C26 C25 H25A 108.4
C24 C25 H25B 108.4
C26 C25 H25B 108.4
H25A C25 H25B 107.4
C27 C26 C25 118.0(3)
C27 C26 H26A 107.8
C25 C26 H26A 107.8
C27 C26 H26B 107.8
C25 C26 H26B 107.8
H26A C26 H26B 107.2
C26 C27 C28 116.4(3)
C26 C27 H27A 108.2
C28 C27 H27A 108.2
C26 C27 H27B 108.2
C28 C27 H27B 108.2
H27A C27 H27B 107.3
C29 C28 C27 117.7(4)
C29 C28 H28A 107.9
C27 C28 H28A 107.9
C29 C28 H28B 107.9
C27 C28 H28B 107.9
H28A C28 H28B 107.2
C28 C29 H29A 109.5
C28 C29 H29B 109.5
H29A C29 H29B 109.5
C28 C29 H29C 109.5
H29A C29 H29C 109.5
H29B C29 H29C 109.5

loop_
_geom_bond_atom_site_label_1
_geom_bond_atom_site_label_2
_geom_bond_distance
N1 C1 1.139(3)
N2 C3 1.137(3)
N3 C5 1.138(3)
N4 C9 1.366(3)
N4 C17 1.388(3)
N4 C18 1.469(3)
C1 C2 1.430(4)
C2 C4 1.357(4)
C2 C3 1.433(4)
C4 C6 1.449(4)
C4 C5 1.456(4)
C6 C11 1.402(3)
C6 C7 1.413(3)
C7 C8 1.369(4)
C7 H7 0.9300
C8 C9 1.386(4)
C8 H8 0.9300
C9 C10 1.407(3)
C10 C11 1.378(3)
C10 C12 1.450(4)
C11 H11 0.9300
C12 C13 1.387(3)
C12 C17 1.409(3)
C13 C14 1.370(4)
C13 H13 0.9300
C14 C15 1.387(4)
C14 H14 0.9300
C15 C16 1.376(4)
C15 H15 0.9300
C16 C17 1.379(4)
C16 H16 0.9300
C18 C19 1.513(4)
C18 H18A 0.9700
C18 H18B 0.9700
C19 C20 1.529(4)
C19 H19A 0.9700
C19 H19B 0.9700
C20 C21 1.493(4)
C20 H20A 0.9700
C20 H20B 0.9700
C21 C22 1.515(4)
C21 H21A 0.9700
C21 H21B 0.9700
C22 C23 1.499(4)
C22 H22A 0.9700
C22 H22B 0.9700
C23 C24 1.493(4)
C23 H23A 0.9700
C23 H23B 0.9700
C24 C25 1.488(4)
C24 H24A 0.9700
C24 H24B 0.9700
C25 C26 1.492(4)
C25 H25A 0.9700
C25 H25B 0.9700
C26 C27 1.486(4)
C26 H26A 0.9700
C26 H26B 0.9700
C27 C28 1.491(5)
C27 H27A 0.9700
C27 H27B 0.9700
C28 C29 1.442(5)
C28 H28A 0.9700
C28 H28B 0.9700
C29 H29A 0.9600
C29 H29B 0.9600
C29 H29C 0.9600
